data_4032212
loop_
_publ_author_name
'Arisawa, Mieko'
'Tazawa, Takeru'
'Tanii, Saori'
'Horiuchi, Kiyofumi'
'Yamaguchi, Masahiko'

_publ_section_title
;
 Rhodium-Catalyzed Synthesis of Unsymmetric Di(heteroaryl) Sulfides Using
 Heteroaryl Ethers and S-Heteroaryl Thioesters via Heteroarylthio
 Exchange.
;
_journal_issue 1
_journal_name_full 'The Journal of organic chemistry'
_journal_page_first 804
_journal_page_last 810
_journal_paper_doi 10.1021/acs.joc.6b02585
_journal_volume 82
_journal_year 2017
_chemical_absolute_configuration ad
_chemical_formula_sum 'C11 H6 Cl N O S2'
_chemical_formula_weight 267.74
_chemical_name_systematic
;
 ?
;
_space_group_IT_number 29
_symmetry_cell_setting orthorhombic
_symmetry_space_group_name_Hall 'P 2c -2ac'
_symmetry_space_group_name_H-M 'P c a 21'
_atom_sites_solution_hydrogens geom
_atom_sites_solution_primary direct
_atom_sites_solution_secondary difmap
_audit_creation_method SHELXL-97
_cell_angle_alpha 90.00
_cell_angle_beta 90.00
_cell_angle_gamma 90.00
_cell_formula_units_Z 4
_cell_length_a 14.1851(5)
_cell_length_b 9.0849(5)
_cell_length_c 8.6746(7)
_cell_measurement_reflns_used 6598
_cell_measurement_temperature 173(2)
_cell_measurement_theta_max 27.42
_cell_measurement_theta_min 3.05
_cell_volume 1117.90(12)
_computing_molecular_graphics 'Yadokari-XG 2009 (Wakita Nemoto et al., 2009)'
_computing_publication_material 'Yadokari-XG 2009 (Wakita,Nemoto et al., 2009)'
_computing_structure_refinement 'SHELXL-97 (Sheldrick, 1997)'
_computing_structure_solution SHELXD
_diffrn_ambient_temperature 173(2)
_diffrn_measured_fraction_theta_full 0.996
_diffrn_measured_fraction_theta_max 0.996
_diffrn_measurement_device_type 'Rigaku R-AXIS Rapid'
_diffrn_radiation_monochromator graphite
_diffrn_radiation_source 'sealed X-ray tube'
_diffrn_radiation_type 'Mo K\a'
_diffrn_radiation_wavelength 0.71075
_diffrn_reflns_av_R_equivalents 0.0795
_diffrn_reflns_av_sigmaI/netI 0.0733
_diffrn_reflns_limit_h_max 18
_diffrn_reflns_limit_h_min -18
_diffrn_reflns_limit_k_max 11
_diffrn_reflns_limit_k_min -11
_diffrn_reflns_limit_l_max 11
_diffrn_reflns_limit_l_min -11
_diffrn_reflns_number 10404
_diffrn_reflns_theta_full 27.42
_diffrn_reflns_theta_max 27.42
_diffrn_reflns_theta_min 3.55
_exptl_absorpt_coefficient_mu 0.689
_exptl_absorpt_correction_T_max 1.0000
_exptl_absorpt_correction_T_min 1.0000
_exptl_absorpt_correction_type multi-scan
_exptl_crystal_colour colorless
_exptl_crystal_density_diffrn 1.591
_exptl_crystal_density_method 'not measured'
_exptl_crystal_description block
_exptl_crystal_F_000 544
_exptl_crystal_size_max 0.10
_exptl_crystal_size_mid 0.10
_exptl_crystal_size_min 0.10
_refine_diff_density_max 0.646
_refine_diff_density_min -0.612
_refine_diff_density_rms 0.146
_refine_ls_abs_structure_details 'Flack H D (1983), Acta Cryst. A39, 876-881'
_refine_ls_abs_structure_Flack 1.08(18)
_refine_ls_extinction_method none
_refine_ls_goodness_of_fit_ref 1.135
_refine_ls_hydrogen_treatment constr
_refine_ls_matrix_type full
_refine_ls_number_parameters 145
_refine_ls_number_reflns 2544
_refine_ls_number_restraints 1
_refine_ls_restrained_S_all 1.135
_refine_ls_R_factor_all 0.1035
_refine_ls_R_factor_gt 0.0586
_refine_ls_shift/su_max 0.000
_refine_ls_shift/su_mean 0.000
_refine_ls_structure_factor_coef Fsqd
_refine_ls_weighting_details 'calc w=1/[\s^2^(Fo^2^)+(0.0953P)^2^+1.0378P] where P=(Fo^2^+2Fc^2^)/3'
_refine_ls_weighting_scheme calc
_refine_ls_wR_factor_gt 0.1371
_refine_ls_wR_factor_ref 0.1993
_reflns_number_gt 1678
_reflns_number_total 2544
_reflns_threshold_expression >2sigma(I)
_cod_data_source_file jo6b02585_si_003.cif
_cod_data_source_block ydkr
_cod_database_code 4032212

loop_
_symmetry_equiv_pos_as_xyz
'x, y, z'
'-x, -y, z+1/2'
'-x+1/2, y, z+1/2'
'x+1/2, -y, z'

loop_
_atom_site_label
_atom_site_type_symbol
_atom_site_fract_x
_atom_site_fract_y
_atom_site_fract_z
_atom_site_U_iso_or_equiv
_atom_site_adp_type
_atom_site_occupancy
_atom_site_symmetry_multiplicity
_atom_site_calc_flag
_atom_site_refinement_flags
S4 S 0.22610(9) 0.41465(15) 0.69114(18) 0.0346(4) Uani 1 1 d .
S2 S 0.36961(13) 0.60487(19) 0.5262(2) 0.0451(5) Uani 1 1 d .
Cl1 Cl 0.45245(12) -0.19981(19) 0.1913(2) 0.0531(5) Uani 1 1 d .
C1 C 0.2332(4) 0.0820(6) 0.4199(7) 0.0306(14) Uani 1 1 d .
C2 C 0.3295(4) 0.1063(7) 0.4418(7) 0.0329(13) Uani 1 1 d .
C3 C 0.3684(4) -0.0896(6) 0.2796(7) 0.0342(14) Uani 1 1 d .
C4 C 0.2731(4) -0.1159(7) 0.2526(8) 0.0414(16) Uani 1 1 d .
H1 H 0.2550 -0.1932 0.1850 0.050 Uiso 1 1 calc R
C7 C 0.2467(4) 0.2667(6) 0.5690(7) 0.0325(13) Uani 1 1 d .
C5 C 0.2041(5) -0.0305(7) 0.3231(7) 0.0408(15) Uani 1 1 d .
H2 H 0.1390 -0.0488 0.3054 0.049 Uiso 1 1 calc R
C6 C 0.3998(4) 0.0244(7) 0.3767(8) 0.0376(14) Uani 1 1 d .
H3 H 0.4647 0.0429 0.3954 0.045 Uiso 1 1 calc R
C8 C 0.3339(4) 0.5087(6) 0.6849(8) 0.0324(12) Uani 1 1 d .
C9 C 0.4705(5) 0.6266(8) 0.7658(10) 0.0466(17) Uani 1 1 d .
H4 H 0.5201 0.6550 0.8332 0.056 Uiso 1 1 calc R
C10 C 0.4650(5) 0.6724(8) 0.6206(9) 0.0446(17) Uani 1 1 d .
H5 H 0.5099 0.7364 0.5745 0.053 Uiso 1 1 calc R
C11 C 0.3948(4) 0.5297(7) 0.8127(7) 0.0332(13) Uani 1 1 d .
H6 H 0.3871 0.4875 0.9121 0.040 Uiso 1 1 calc R
O1 O 0.3395(3) 0.2261(4) 0.5389(5) 0.0319(9) Uani 1 1 d .
N1 N 0.1821(3) 0.1887(6) 0.5027(6) 0.0321(11) Uani 1 1 d .

loop_
_atom_site_aniso_label
_atom_site_aniso_U_11
_atom_site_aniso_U_22
_atom_site_aniso_U_33
_atom_site_aniso_U_23
_atom_site_aniso_U_13
_atom_site_aniso_U_12
S4 0.0305(7) 0.0395(8) 0.0337(7) -0.0023(8) 0.0042(7) 0.0010(6)
S2 0.0488(10) 0.0480(10) 0.0386(9) 0.0033(8) 0.0044(8) -0.0046(8)
Cl1 0.0611(10) 0.0459(9) 0.0523(9) -0.0059(9) 0.0160(10) 0.0087(7)
C1 0.033(4) 0.029(3) 0.029(3) -0.001(2) -0.004(3) 0.001(2)
C2 0.030(3) 0.035(3) 0.034(3) -0.005(3) 0.004(2) -0.004(2)
C3 0.045(4) 0.034(3) 0.023(3) 0.001(2) 0.011(2) -0.003(3)
C4 0.050(4) 0.034(3) 0.040(3) -0.008(3) 0.003(3) -0.004(3)
C7 0.027(3) 0.039(3) 0.032(3) 0.009(3) -0.003(3) -0.002(3)
C5 0.040(3) 0.039(3) 0.043(4) 0.003(3) -0.002(3) -0.008(3)
C6 0.033(3) 0.038(3) 0.042(3) 0.005(3) 0.005(3) 0.004(3)
C8 0.028(2) 0.033(3) 0.036(3) -0.006(3) -0.002(3) 0.007(2)
C9 0.032(3) 0.054(4) 0.055(4) -0.002(4) -0.001(3) 0.000(3)
C10 0.038(4) 0.048(4) 0.048(4) 0.002(3) 0.014(3) -0.007(3)
C11 0.034(3) 0.031(3) 0.035(3) 0.003(3) 0.004(2) -0.004(2)
O1 0.0256(19) 0.035(2) 0.036(2) -0.0008(19) -0.0039(17) -0.0039(16)
N1 0.024(2) 0.036(3) 0.036(3) 0.004(2) 0.000(2) 0.000(2)

loop_
_atom_type_symbol
_atom_type_description
_atom_type_scat_dispersion_real
_atom_type_scat_dispersion_imag
_atom_type_scat_source
C C 0.0033 0.0016 'International Tables Vol C Tables 4.2.6.8 and 6.1.1.4'
H H 0.0000 0.0000 'International Tables Vol C Tables 4.2.6.8 and 6.1.1.4'
N N 0.0061 0.0033 'International Tables Vol C Tables 4.2.6.8 and 6.1.1.4'
O O 0.0106 0.0060 'International Tables Vol C Tables 4.2.6.8 and 6.1.1.4'
S S 0.1246 0.1234 'International Tables Vol C Tables 4.2.6.8 and 6.1.1.4'
Cl Cl 0.1484 0.1585 'International Tables Vol C Tables 4.2.6.8 and 6.1.1.4'

loop_
_geom_angle_atom_site_label_1
_geom_angle_atom_site_label_2
_geom_angle_atom_site_label_3
_geom_angle
C7 S4 C8 102.2(3)
C10 S2 C8 91.9(3)
C5 C1 C2 119.4(6)
C5 C1 N1 131.6(6)
C2 C1 N1 109.0(5)
C6 C2 O1 127.2(6)
C6 C2 C1 124.9(6)
O1 C2 C1 107.9(5)
C4 C3 C6 122.4(5)
C4 C3 Cl1 119.6(5)
C6 C3 Cl1 118.1(5)
C5 C4 C3 120.9(6)
C5 C4 H1 119.6
C3 C4 H1 119.6
N1 C7 O1 116.2(5)
N1 C7 S4 125.2(5)
O1 C7 S4 118.6(4)
C1 C5 C4 117.9(6)
C1 C5 H2 121.1
C4 C5 H2 121.1
C2 C6 C3 114.6(6)
C2 C6 H3 122.7
C3 C6 H3 122.7
C11 C8 S2 112.4(4)
C11 C8 S4 124.9(5)
S2 C8 S4 122.2(4)
C10 C9 C11 114.5(7)
C10 C9 H4 122.8
C11 C9 H4 122.8
C9 C10 S2 113.0(6)
C9 C10 H5 123.5
S2 C10 H5 123.5
C8 C11 C9 108.3(6)
C8 C11 H6 125.9
C9 C11 H6 125.9
C2 O1 C7 103.1(4)
C7 N1 C1 103.8(5)

loop_
_geom_bond_atom_site_label_1
_geom_bond_atom_site_label_2
_geom_bond_distance
S4 C7 1.736(6)
S4 C8 1.753(6)
S2 C10 1.697(8)
S2 C8 1.707(7)
Cl1 C3 1.736(6)
C1 C5 1.386(8)
C1 C2 1.396(9)
C1 N1 1.409(8)
C2 C6 1.367(9)
C2 O1 1.383(7)
C3 C4 1.392(9)
C3 C6 1.407(9)
C4 C5 1.391(9)
C4 H1 0.9500
C7 N1 1.293(8)
C7 O1 1.392(7)
C5 H2 0.9500
C6 H3 0.9500
C8 C11 1.418(8)
C9 C10 1.329(10)
C9 C11 1.447(9)
C9 H4 0.9500
C10 H5 0.9500
C11 H6 0.9500

loop_
_geom_torsion_atom_site_label_1
_geom_torsion_atom_site_label_2
_geom_torsion_atom_site_label_3
_geom_torsion_atom_site_label_4
_geom_torsion
C5 C1 C2 C6 -1.5(10)
N1 C1 C2 C6 -179.1(6)
C5 C1 C2 O1 178.3(5)
N1 C1 C2 O1 0.7(7)
C6 C3 C4 C5 -0.9(10)
Cl1 C3 C4 C5 179.3(5)
C8 S4 C7 N1 -159.8(5)
C8 S4 C7 O1 20.6(5)
C2 C1 C5 C4 0.6(9)
N1 C1 C5 C4 177.6(6)
C3 C4 C5 C1 0.5(10)
O1 C2 C6 C3 -178.7(6)
C1 C2 C6 C3 1.1(10)
C4 C3 C6 C2 0.1(9)
Cl1 C3 C6 C2 179.9(5)
C10 S2 C8 C11 0.8(5)
C10 S2 C8 S4 173.5(4)
C7 S4 C8 C11 -116.5(5)
C7 S4 C8 S2 71.8(4)
C11 C9 C10 S2 -0.1(9)
C8 S2 C10 C9 -0.4(6)
S2 C8 C11 C9 -1.0(7)
S4 C8 C11 C9 -173.4(5)
C10 C9 C11 C8 0.7(8)
C6 C2 O1 C7 179.7(6)
C1 C2 O1 C7 -0.2(6)
N1 C7 O1 C2 -0.5(6)
S4 C7 O1 C2 179.2(4)
O1 C7 N1 C1 0.9(6)
S4 C7 N1 C1 -178.8(4)
C5 C1 N1 C7 -178.2(6)
C2 C1 N1 C7 -1.0(6)
